data_1504292
loop_
_publ_author_name
'Shintani, Ryo'
'Murakami, Masataka'
'Tsuji, Takaoki'
'Tanno, Hideyuki'
'Hayashi, Tamio'

_publ_section_title
;
 Palladium-catalyzed decarboxylative [4 + 3] cyclization of
 gamma-methylidene-delta-valerolactones with 1,1-dicyanocyclopropanes.
;
_journal_issue 24
_journal_name_full 'Organic letters'
_journal_page_first 5642
_journal_page_last 5645
_journal_paper_doi 10.1021/ol902326s
_journal_volume 11
_journal_year 2009
_chemical_formula_sum 'C22 H25 N O4 S'
_chemical_formula_weight 399.49
_chemical_name_systematic
; 
 ? 
;
_space_group_IT_number 18
_symmetry_cell_setting orthorhombic
_symmetry_space_group_name_Hall 'P 2 2ab'
_symmetry_space_group_name_H-M 'P 21 21 2'
_atom_sites_solution_hydrogens geom
_atom_sites_solution_primary direct
_atom_sites_solution_secondary difmap
_audit_creation_method SHELXL-97
_cell_angle_alpha 90.00
_cell_angle_beta 90.00
_cell_angle_gamma 90.00
_cell_formula_units_Z 8
_cell_length_a 36.790(6)
_cell_length_b 10.2861(14)
_cell_length_c 10.833(2)
_cell_measurement_temperature 123(2)
_cell_volume 4099.5(12)
_computing_structure_refinement 'SHELXL-97 (Sheldrick, 1997)'
_computing_structure_solution 'SHELXS-97 (Sheldrick, 1990)'
_diffrn_ambient_temperature 123(2)
_diffrn_measured_fraction_theta_full 0.969
_diffrn_measured_fraction_theta_max 0.969
_diffrn_radiation_monochromator graphite
_diffrn_radiation_source 'fine-focus sealed tube'
_diffrn_radiation_type MoK\a
_diffrn_radiation_wavelength 0.71075
_diffrn_reflns_av_R_equivalents 0.0591
_diffrn_reflns_av_sigmaI/netI 0.0547
_diffrn_reflns_limit_h_max 45
_diffrn_reflns_limit_h_min -46
_diffrn_reflns_limit_k_max 12
_diffrn_reflns_limit_k_min -13
_diffrn_reflns_limit_l_max 13
_diffrn_reflns_limit_l_min -12
_diffrn_reflns_number 34220
_diffrn_reflns_theta_full 27.00
_diffrn_reflns_theta_max 27.00
_diffrn_reflns_theta_min 3.20
_exptl_absorpt_coefficient_mu 0.185
_exptl_absorpt_correction_T_max 0.9295
_exptl_absorpt_correction_T_min 0.8812
_exptl_crystal_colour colorless
_exptl_crystal_density_diffrn 1.295
_exptl_crystal_density_method 'not measured'
_exptl_crystal_F_000 1696
_exptl_crystal_size_max 0.70
_exptl_crystal_size_mid 0.60
_exptl_crystal_size_min 0.40
_refine_diff_density_max 0.310
_refine_diff_density_min -0.348
_refine_diff_density_rms 0.055
_refine_ls_abs_structure_details 'Flack H D (1983), Acta Cryst. A39, 876-881'
_refine_ls_abs_structure_Flack 0.04(6)
_refine_ls_extinction_method none
_refine_ls_goodness_of_fit_ref 1.045
_refine_ls_hydrogen_treatment mixed
_refine_ls_matrix_type full
_refine_ls_number_parameters 509
_refine_ls_number_reflns 8653
_refine_ls_number_restraints 0
_refine_ls_restrained_S_all 1.045
_refine_ls_R_factor_all 0.0525
_refine_ls_R_factor_gt 0.0465
_refine_ls_shift/su_max 0.002
_refine_ls_shift/su_mean 0.000
_refine_ls_structure_factor_coef Fsqd
_refine_ls_weighting_details 'calc w=1/[\s^2^(Fo^2^)+(0.0257P)^2^+2.7582P] where P=(Fo^2^+2Fc^2^)/3'
_refine_ls_weighting_scheme calc
_refine_ls_wR_factor_gt 0.0952
_refine_ls_wR_factor_ref 0.0998
_reflns_number_gt 7731
_reflns_number_total 8653
_reflns_threshold_expression >2sigma(I)
_cod_data_source_file ol902326s_si_003.cif
_cod_data_source_block 90829yuk
_cod_original_cell_volume 4099.4(12)
_cod_original_sg_symbol_H-M ' P 21 21 2'
_cod_database_code 1504292

loop_
_symmetry_equiv_pos_as_xyz
'x, y, z'
'-x, -y, z'
'x+1/2, -y+1/2, -z'
'-x+1/2, y+1/2, -z'

loop_
_atom_site_label
_atom_site_type_symbol
_atom_site_fract_x
_atom_site_fract_y
_atom_site_fract_z
_atom_site_U_iso_or_equiv
_atom_site_adp_type
_atom_site_occupancy
_atom_site_symmetry_multiplicity
_atom_site_calc_flag
_atom_site_refinement_flags
S1 S 0.769036(15) 0.69662(6) 0.54228(6) 0.02227(13) Uani 1 1 d .
O1 O 0.74981(4) 0.78229(17) 0.62396(18) 0.0293(4) Uani 1 1 d .
O3 O 0.88832(5) 0.83695(19) 0.2214(2) 0.0374(5) Uani 1 1 d .
N1 N 0.79936(5) 0.78442(18) 0.4728(2) 0.0218(4) Uani 1 1 d .
C1 C 0.80989(6) 0.6260(2) 0.7407(2) 0.0223(5) Uani 1 1 d .
H1 H 0.8085 0.7146 0.7650 0.027 Uiso 1 1 calc R
O2 O 0.74971(5) 0.62609(18) 0.44950(19) 0.0324(4) Uani 1 1 d .
O4 O 0.88037(5) 1.05110(18) 0.1974(2) 0.0308(4) Uani 1 1 d .
C8 C 0.81762(6) 0.8874(2) 0.5438(2) 0.0226(5) Uani 1 1 d .
H2 H 0.8356 0.8479 0.6004 0.027 Uiso 1 1 calc R
H3 H 0.7995 0.9345 0.5944 0.027 Uiso 1 1 calc R
C2 C 0.81196(7) 0.3662(2) 0.6752(3) 0.0282(6) Uani 1 1 d .
H4 H 0.8117 0.2765 0.6545 0.034 Uiso 1 1 calc R
C9 C 0.81369(7) 0.7874(2) 0.2490(2) 0.0239(5) Uani 1 1 d .
H5 H 0.7871 0.7863 0.2347 0.029 Uiso 1 1 calc R
H6 H 0.8250 0.7326 0.1845 0.029 Uiso 1 1 calc R
C3 C 0.79229(6) 0.4532(2) 0.6037(3) 0.0246(5) Uani 1 1 d .
H7 H 0.7793 0.4237 0.5333 0.030 Uiso 1 1 calc R
C10 C 0.83640(6) 0.9810(2) 0.4592(3) 0.0209(5) Uani 1 1 d .
C17 C 0.81156(7) 0.9800(2) 0.1088(3) 0.0229(5) Uani 1 1 d .
C4 C 0.79183(6) 0.5831(2) 0.6360(2) 0.0203(5) Uani 1 1 d .
C18 C 0.76922(7) 1.1107(3) -0.0080(3) 0.0341(6) Uani 1 1 d .
H8 H 0.7496 1.1707 -0.0096 0.041 Uiso 1 1 calc R
C5 C 0.83007(6) 0.5383(2) 0.8098(3) 0.0244(6) Uani 1 1 d .
H9 H 0.8428 0.5678 0.8808 0.029 Uiso 1 1 calc R
C19 C 0.82592(7) 0.9365(2) -0.0027(3) 0.0305(6) Uani 1 1 d .
H10 H 0.8454 0.8758 -0.0021 0.037 Uiso 1 1 calc R
C11 C 0.81717(6) 1.0168(2) 0.3408(2) 0.0209(5) Uani 1 1 d .
H11 H 0.8232 1.1078 0.3196 0.025 Uiso 1 1 calc R
H12 H 0.7906 1.0119 0.3546 0.025 Uiso 1 1 calc R
C20 C 0.81243(8) 0.9799(3) -0.1142(3) 0.0340(7) Uani 1 1 d .
H13 H 0.8229 0.9501 -0.1893 0.041 Uiso 1 1 calc R
C14 C 0.82097(7) 0.7242(2) 0.3733(3) 0.0241(5) Uani 1 1 d .
H14 H 0.8150 0.6305 0.3683 0.029 Uiso 1 1 calc R
H15 H 0.8471 0.7322 0.3933 0.029 Uiso 1 1 calc R
C6 C 0.83200(6) 0.4075(3) 0.7766(3) 0.0258(6) Uani 1 1 d .
C21 C 0.78295(7) 1.0680(3) 0.1051(3) 0.0292(6) Uani 1 1 d .
H16 H 0.7727 1.0993 0.1799 0.035 Uiso 1 1 calc R
C12 C 0.82722(6) 0.9285(2) 0.2305(2) 0.0208(5) Uani 1 1 d .
C13 C 0.86820(7) 1.0302(2) 0.4914(3) 0.0282(6) Uani 1 1 d .
H17 H 0.8790 1.0062 0.5676 0.034 Uiso 1 1 calc R
H18 H 0.8803 1.0897 0.4381 0.034 Uiso 1 1 calc R
C7 C 0.85635(8) 0.3143(3) 0.8455(3) 0.0391(7) Uani 1 1 d .
H19 H 0.8789 0.3017 0.7990 0.059 Uiso 1 1 calc R
H20 H 0.8439 0.2307 0.8551 0.059 Uiso 1 1 calc R
H21 H 0.8620 0.3501 0.9271 0.059 Uiso 1 1 calc R
C22 C 0.78378(8) 1.0667(3) -0.1171(3) 0.0360(7) Uani 1 1 d .
H22 H 0.7742 1.0958 -0.1938 0.043 Uiso 1 1 calc R
C15 C 0.86872(7) 0.9299(2) 0.2172(3) 0.0265(6) Uani 1 1 d .
C16 C 0.91895(8) 1.0680(3) 0.1802(4) 0.0464(9) Uani 1 1 d .
H23 H 0.9277 1.0064 0.1179 0.070 Uiso 1 1 calc R
H24 H 0.9315 1.0522 0.2585 0.070 Uiso 1 1 calc R
H25 H 0.9238 1.1570 0.1525 0.070 Uiso 1 1 calc R
S2 S 0.934027(16) 0.40577(6) 0.47838(7) 0.02556(14) Uani 1 1 d .
O7 O 0.89375(4) 0.84456(18) 0.77390(19) 0.0298(4) Uani 1 1 d .
O8 O 0.94641(5) 0.95133(17) 0.79452(19) 0.0302(4) Uani 1 1 d .
N2 N 0.93540(5) 0.5498(2) 0.5400(2) 0.0239(4) Uani 1 1 d .
C41 C 0.92619(6) 0.6023(2) 0.7576(2) 0.0205(5) Uani 1 1 d .
H26 H 0.9412 0.5245 0.7751 0.025 Uiso 1 1 calc R
H27 H 0.9070 0.6064 0.8215 0.025 Uiso 1 1 calc R
C30 C 0.95930(6) 0.7719(2) 0.5410(3) 0.0238(5) Uani 1 1 d .
C31 C 0.95485(7) 0.8917(3) 0.5005(3) 0.0342(6) Uani 1 1 d .
H28 H 0.9443 0.9066 0.4217 0.041 Uiso 1 1 calc R
H29 H 0.9622 0.9632 0.5502 0.041 Uiso 1 1 calc R
O5 O 0.92474(5) 0.31720(18) 0.57549(19) 0.0341(5) Uani 1 1 d .
C42 C 0.92647(6) 0.8443(2) 0.7785(3) 0.0228(5) Uani 1 1 d .
C32 C 0.94764(6) 0.6586(2) 0.4620(3) 0.0254(5) Uani 1 1 d .
H30 H 0.9276 0.6859 0.4068 0.030 Uiso 1 1 calc R
H31 H 0.9683 0.6299 0.4100 0.030 Uiso 1 1 calc R
O6 O 0.96686(5) 0.38862(19) 0.41045(18) 0.0329(5) Uani 1 1 d .
C35 C 0.95215(6) 0.7343(3) 1.0046(3) 0.0290(6) Uani 1 1 d .
H32 H 0.9273 0.7597 1.0018 0.035 Uiso 1 1 calc R
C33 C 0.97741(6) 0.7408(2) 0.6627(2) 0.0244(5) Uani 1 1 d .
H33 H 0.9946 0.8115 0.6831 0.029 Uiso 1 1 calc R
H34 H 0.9916 0.6597 0.6532 0.029 Uiso 1 1 calc R
C23 C 0.89820(6) 0.4078(2) 0.3719(2) 0.0216(5) Uani 1 1 d .
C34 C 0.95059(6) 0.7239(2) 0.7715(2) 0.0199(5) Uani 1 1 d .
C36 C 1.00662(6) 0.6715(2) 0.9026(3) 0.0237(5) Uani 1 1 d .
H35 H 1.0199 0.6542 0.8292 0.028 Uiso 1 1 calc R
C24 C 0.90302(6) 0.4635(3) 0.2559(3) 0.0267(6) Uani 1 1 d .
H36 H 0.9262 0.4955 0.2317 0.032 Uiso 1 1 calc R
C37 C 0.97055(6) 0.7115(2) 0.8948(2) 0.0208(5) Uani 1 1 d .
C38 C 1.00487(7) 0.6815(3) 1.1244(3) 0.0320(6) Uani 1 1 d .
H37 H 1.0166 0.6715 1.2020 0.038 Uiso 1 1 calc R
C25 C 0.87374(7) 0.4716(3) 0.1764(3) 0.0293(6) Uani 1 1 d .
H38 H 0.8770 0.5098 0.0973 0.035 Uiso 1 1 calc R
C39 C 0.96897(8) 0.7211(3) 1.1180(3) 0.0332(6) Uani 1 1 d .
H39 H 0.9559 0.7393 1.1916 0.040 Uiso 1 1 calc R
C40 C 1.02337(7) 0.6566(2) 1.0159(3) 0.0305(6) Uani 1 1 d .
H40 H 1.0480 0.6288 1.0193 0.037 Uiso 1 1 calc R
C26 C 0.86424(6) 0.3613(2) 0.4073(3) 0.0250(6) Uani 1 1 d .
H41 H 0.8609 0.3240 0.4867 0.030 Uiso 1 1 calc R
C27 C 0.80730(7) 0.4345(3) 0.1250(3) 0.0387(7) Uani 1 1 d .
H42 H 0.8072 0.3602 0.0684 0.058 Uiso 1 1 calc R
H43 H 0.8088 0.5154 0.0775 0.058 Uiso 1 1 calc R
H44 H 0.7849 0.4343 0.1738 0.058 Uiso 1 1 calc R
C28 C 0.83952(7) 0.4248(2) 0.2100(3) 0.0272(6) Uani 1 1 d .
C29 C 0.83560(7) 0.3699(2) 0.3262(3) 0.0259(6) Uani 1 1 d .
H45 H 0.8125 0.3374 0.3504 0.031 Uiso 1 1 calc R
C43 C 0.92666(9) 1.0725(3) 0.8070(3) 0.0392(7) Uani 1 1 d .
H46 H 0.9044 1.0576 0.8547 0.059 Uiso 1 1 calc R
H47 H 0.9203 1.1055 0.7249 0.059 Uiso 1 1 calc R
H48 H 0.9419 1.1364 0.8498 0.059 Uiso 1 1 calc R
C44 C 0.90804(6) 0.5834(3) 0.6331(2) 0.0236(5) Uani 1 1 d .
H49 H 0.8898 0.5131 0.6388 0.028 Uiso 1 1 calc R
H50 H 0.8954 0.6644 0.6087 0.028 Uiso 1 1 calc R

loop_
_atom_site_aniso_label
_atom_site_aniso_U_11
_atom_site_aniso_U_22
_atom_site_aniso_U_33
_atom_site_aniso_U_23
_atom_site_aniso_U_13
_atom_site_aniso_U_12
S1 0.0176(2) 0.0277(3) 0.0215(4) 0.0059(2) 0.0002(2) -0.0009(2)
O1 0.0217(8) 0.0359(10) 0.0303(12) 0.0084(8) 0.0068(8) 0.0093(7)
O3 0.0274(9) 0.0395(11) 0.0453(15) 0.0085(10) 0.0133(9) 0.0085(8)
N1 0.0233(9) 0.0198(9) 0.0224(13) 0.0005(8) 0.0059(9) -0.0011(7)
C1 0.0221(11) 0.0209(11) 0.0239(16) 0.0005(10) 0.0023(10) -0.0002(9)
O2 0.0283(9) 0.0383(10) 0.0305(12) 0.0080(8) -0.0084(9) -0.0113(8)
O4 0.0244(8) 0.0340(10) 0.0341(13) 0.0078(8) 0.0036(8) -0.0062(8)
C8 0.0233(10) 0.0247(12) 0.0199(15) 0.0003(10) 0.0004(10) 0.0010(9)
C2 0.0317(13) 0.0195(11) 0.0333(18) 0.0036(11) 0.0100(12) -0.0002(10)
C9 0.0293(12) 0.0223(12) 0.0200(15) -0.0008(10) 0.0045(11) -0.0027(10)
C3 0.0240(11) 0.0282(12) 0.0216(16) -0.0012(10) 0.0033(11) -0.0052(10)
C10 0.0230(10) 0.0182(11) 0.0216(15) -0.0021(10) -0.0011(10) 0.0018(9)
C17 0.0250(12) 0.0246(12) 0.0192(15) 0.0008(10) 0.0014(10) -0.0064(10)
C4 0.0153(10) 0.0254(11) 0.0201(14) 0.0040(10) 0.0029(9) -0.0022(9)
C18 0.0252(11) 0.0489(16) 0.0282(17) 0.0079(13) -0.0038(12) -0.0021(12)
C5 0.0216(11) 0.0325(13) 0.0192(16) 0.0033(11) -0.0008(10) -0.0002(10)
C19 0.0403(14) 0.0272(12) 0.0239(17) -0.0008(11) 0.0039(12) -0.0029(11)
C11 0.0213(11) 0.0202(11) 0.0211(15) -0.0010(9) 0.0006(10) 0.0003(9)
C20 0.0485(16) 0.0346(14) 0.0190(16) -0.0021(11) 0.0005(13) -0.0104(13)
C14 0.0290(12) 0.0187(11) 0.0245(16) 0.0003(10) 0.0076(11) 0.0010(10)
C6 0.0206(11) 0.0303(13) 0.0265(16) 0.0054(11) 0.0041(10) 0.0011(10)
C21 0.0253(12) 0.0422(15) 0.0200(16) 0.0026(12) 0.0014(11) -0.0009(11)
C12 0.0233(11) 0.0209(11) 0.0183(14) -0.0008(9) 0.0039(10) -0.0015(9)
C13 0.0303(12) 0.0275(12) 0.0267(17) 0.0025(11) -0.0056(12) -0.0037(10)
C7 0.0348(14) 0.0358(15) 0.047(2) 0.0072(14) -0.0023(14) 0.0088(13)
C22 0.0391(15) 0.0479(17) 0.0208(17) 0.0071(13) -0.0082(13) -0.0133(13)
C15 0.0269(12) 0.0304(14) 0.0222(16) 0.0049(11) 0.0047(11) 0.0014(11)
C16 0.0256(13) 0.056(2) 0.057(2) 0.0177(17) 0.0021(14) -0.0118(13)
S2 0.0226(3) 0.0320(3) 0.0221(4) -0.0033(3) 0.0004(3) 0.0058(2)
O7 0.0211(8) 0.0340(10) 0.0342(12) -0.0045(8) -0.0024(8) 0.0071(7)
O8 0.0316(9) 0.0228(9) 0.0361(13) 0.0003(8) -0.0052(9) 0.0011(7)
N2 0.0218(9) 0.0324(11) 0.0173(12) -0.0034(9) 0.0043(9) -0.0005(8)
C41 0.0189(10) 0.0248(12) 0.0178(14) -0.0006(10) 0.0030(9) 0.0006(9)
C30 0.0173(10) 0.0354(13) 0.0186(14) 0.0028(11) 0.0008(10) 0.0017(9)
C31 0.0375(13) 0.0405(15) 0.0245(17) 0.0082(12) -0.0002(12) 0.0004(12)
O5 0.0398(10) 0.0330(10) 0.0296(13) 0.0031(8) -0.0025(9) 0.0065(9)
C42 0.0249(12) 0.0259(12) 0.0176(15) 0.0016(10) -0.0035(10) 0.0031(10)
C32 0.0204(10) 0.0386(13) 0.0172(15) 0.0022(11) 0.0012(10) 0.0010(10)
O6 0.0223(8) 0.0503(11) 0.0261(12) -0.0106(9) 0.0003(8) 0.0096(8)
C35 0.0248(11) 0.0390(14) 0.0231(16) 0.0038(11) -0.0008(11) 0.0056(10)
C33 0.0174(10) 0.0291(13) 0.0265(16) 0.0033(11) 0.0011(10) -0.0007(10)
C23 0.0209(11) 0.0243(11) 0.0196(14) -0.0045(10) 0.0011(10) 0.0014(10)
C34 0.0172(10) 0.0254(12) 0.0172(14) 0.0003(10) 0.0004(9) 0.0030(9)
C36 0.0229(11) 0.0261(12) 0.0222(15) 0.0002(10) -0.0016(10) 0.0023(10)
C24 0.0206(11) 0.0360(14) 0.0236(16) -0.0028(11) 0.0049(11) -0.0034(10)
C37 0.0211(11) 0.0196(11) 0.0218(15) 0.0016(9) -0.0020(10) 0.0008(9)
C38 0.0372(14) 0.0380(15) 0.0208(16) 0.0051(12) -0.0103(12) -0.0027(12)
C25 0.0277(13) 0.0372(15) 0.0229(17) 0.0009(12) 0.0009(11) -0.0050(11)
C39 0.0393(15) 0.0412(15) 0.0193(16) 0.0016(12) 0.0016(12) 0.0008(13)
C40 0.0256(11) 0.0340(13) 0.0318(18) 0.0037(12) -0.0088(12) 0.0029(10)
C26 0.0269(12) 0.0216(11) 0.0266(16) 0.0014(10) 0.0067(11) -0.0009(10)
C27 0.0250(13) 0.0436(16) 0.047(2) -0.0046(14) -0.0087(13) -0.0018(12)
C28 0.0217(11) 0.0247(13) 0.0352(18) -0.0076(11) -0.0038(11) 0.0016(10)
C29 0.0199(11) 0.0211(12) 0.0367(18) -0.0040(11) 0.0061(11) -0.0020(9)
C43 0.0506(18) 0.0220(13) 0.045(2) -0.0026(12) -0.0076(15) 0.0058(12)
C44 0.0187(10) 0.0311(13) 0.0209(15) -0.0028(11) 0.0037(10) -0.0003(10)

loop_
_atom_type_symbol
_atom_type_description
_atom_type_scat_dispersion_real
_atom_type_scat_dispersion_imag
_atom_type_scat_source
C C 0.0033 0.0016 'International Tables Vol C Tables 4.2.6.8 and 6.1.1.4'
H H 0.0000 0.0000 'International Tables Vol C Tables 4.2.6.8 and 6.1.1.4'
O O 0.0106 0.0060 'International Tables Vol C Tables 4.2.6.8 and 6.1.1.4'
N N 0.0061 0.0033 'International Tables Vol C Tables 4.2.6.8 and 6.1.1.4'
S S 0.1246 0.1234 'International Tables Vol C Tables 4.2.6.8 and 6.1.1.4'

loop_
_geom_angle_atom_site_label_1
_geom_angle_atom_site_label_2
_geom_angle_atom_site_label_3
_geom_angle
O2 S1 O1 120.00(11)
O2 S1 N1 107.37(12)
O1 S1 N1 106.48(10)
O2 S1 C4 107.81(12)
O1 S1 C4 106.66(12)
N1 S1 C4 108.04(10)
C8 N1 C14 115.99(18)
C8 N1 S1 118.17(17)
C14 N1 S1 118.45(15)
C4 C1 C5 119.4(2)
C4 C1 H1 120.3
C5 C1 H1 120.3
C15 O4 C16 116.7(2)
N1 C8 C10 110.7(2)
N1 C8 H2 109.5
C10 C8 H2 109.5
N1 C8 H3 109.5
C10 C8 H3 109.5
H2 C8 H3 108.1
C3 C2 C6 121.4(2)
C3 C2 H4 119.3
C6 C2 H4 119.3
C14 C9 C12 117.4(2)
C14 C9 H5 108.0
C12 C9 H5 108.0
C14 C9 H6 108.0
C12 C9 H6 108.0
H5 C9 H6 107.2
C4 C3 C2 119.3(3)
C4 C3 H7 120.4
C2 C3 H7 120.4
C13 C10 C8 119.6(2)
C13 C10 C11 123.0(2)
C8 C10 C11 117.4(2)
C21 C17 C19 118.2(3)
C21 C17 C12 122.3(2)
C19 C17 C12 119.5(2)
C3 C4 C1 120.6(2)
C3 C4 S1 120.1(2)
C1 C4 S1 119.27(18)
C22 C18 C21 120.7(3)
C22 C18 H8 119.6
C21 C18 H8 119.6
C1 C5 C6 121.0(3)
C1 C5 H9 119.5
C6 C5 H9 119.5
C20 C19 C17 121.3(3)
C20 C19 H10 119.4
C17 C19 H10 119.4
C10 C11 C12 113.68(19)
C10 C11 H11 108.8
C12 C11 H11 108.8
C10 C11 H12 108.8
C12 C11 H12 108.8
H11 C11 H12 107.7
C19 C20 C22 120.2(3)
C19 C20 H13 119.9
C22 C20 H13 119.9
N1 C14 C9 111.88(19)
N1 C14 H14 109.2
C9 C14 H14 109.2
N1 C14 H15 109.2
C9 C14 H15 109.2
H14 C14 H15 107.9
C2 C6 C5 118.2(2)
C2 C6 C7 120.7(3)
C5 C6 C7 121.0(3)
C17 C21 C18 120.2(3)
C17 C21 H16 119.9
C18 C21 H16 119.9
C17 C12 C15 106.8(2)
C17 C12 C11 111.86(19)
C15 C12 C11 107.8(2)
C17 C12 C9 108.3(2)
C15 C12 C9 110.0(2)
C11 C12 C9 112.0(2)
C10 C13 H17 120.0
C10 C13 H18 120.0
H17 C13 H18 120.0
C6 C7 H19 109.5
C6 C7 H20 109.5
H19 C7 H20 109.5
C6 C7 H21 109.5
H19 C7 H21 109.5
H20 C7 H21 109.5
C18 C22 C20 119.4(3)
C18 C22 H22 120.3
C20 C22 H22 120.3
O3 C15 O4 123.9(2)
O3 C15 C12 126.0(2)
O4 C15 C12 110.1(2)
O4 C16 H23 109.5
O4 C16 H24 109.5
H23 C16 H24 109.5
O4 C16 H25 109.5
H23 C16 H25 109.5
H24 C16 H25 109.5
O6 S2 O5 120.15(12)
O6 S2 N2 107.36(11)
O5 S2 N2 106.58(12)
O6 S2 C23 107.42(12)
O5 S2 C23 108.14(12)
N2 S2 C23 106.45(11)
C42 O8 C43 116.5(2)
C44 N2 C32 115.18(19)
C44 N2 S2 118.43(16)
C32 N2 S2 117.79(17)
C44 C41 C34 116.4(2)
C44 C41 H26 108.2
C34 C41 H26 108.2
C44 C41 H27 108.2
C34 C41 H27 108.2
H26 C41 H27 107.3
C31 C30 C32 119.9(3)
C31 C30 C33 122.8(3)
C32 C30 C33 117.2(2)
C30 C31 H28 120.0
C30 C31 H29 120.0
H28 C31 H29 120.0
O7 C42 O8 123.5(2)
O7 C42 C34 125.5(2)
O8 C42 C34 110.89(19)
N2 C32 C30 110.4(2)
N2 C32 H30 109.6
C30 C32 H30 109.6
N2 C32 H31 109.6
C30 C32 H31 109.6
H30 C32 H31 108.1
C39 C35 C37 121.7(2)
C39 C35 H32 119.1
C37 C35 H32 119.1
C30 C33 C34 114.03(19)
C30 C33 H33 108.7
C34 C33 H33 108.7
C30 C33 H34 108.7
C34 C33 H34 108.7
H33 C33 H34 107.6
C26 C23 C24 120.3(2)
C26 C23 S2 119.4(2)
C24 C23 S2 120.20(18)
C42 C34 C37 107.6(2)
C42 C34 C41 108.89(18)
C37 C34 C41 107.2(2)
C42 C34 C33 108.5(2)
C37 C34 C33 111.63(18)
C41 C34 C33 112.8(2)
C40 C36 C37 120.8(3)
C40 C36 H35 119.6
C37 C36 H35 119.6
C25 C24 C23 119.2(2)
C25 C24 H36 120.4
C23 C24 H36 120.4
C35 C37 C36 117.6(2)
C35 C37 C34 120.0(2)
C36 C37 C34 122.3(2)
C40 C38 C39 118.8(3)
C40 C38 H37 120.6
C39 C38 H37 120.6
C24 C25 C28 121.3(3)
C24 C25 H38 119.3
C28 C25 H38 119.3
C35 C39 C38 120.1(3)
C35 C39 H39 120.0
C38 C39 H39 120.0
C36 C40 C38 121.0(2)
C36 C40 H40 119.5
C38 C40 H40 119.5
C29 C26 C23 119.4(3)
C29 C26 H41 120.3
C23 C26 H41 120.3
C28 C27 H42 109.5
C28 C27 H43 109.5
H42 C27 H43 109.5
C28 C27 H44 109.5
H42 C27 H44 109.5
H43 C27 H44 109.5
C29 C28 C25 118.1(2)
C29 C28 C27 120.0(2)
C25 C28 C27 121.9(3)
C26 C29 C28 121.7(2)
C26 C29 H45 119.1
C28 C29 H45 119.1
O8 C43 H46 109.5
O8 C43 H47 109.5
H46 C43 H47 109.5
O8 C43 H48 109.5
H46 C43 H48 109.5
H47 C43 H48 109.5
N2 C44 C41 109.84(19)
N2 C44 H49 109.7
C41 C44 H49 109.7
N2 C44 H50 109.7
C41 C44 H50 109.7
H49 C44 H50 108.2

loop_
_geom_bond_atom_site_label_1
_geom_bond_atom_site_label_2
_geom_bond_distance
S1 O2 1.4290(19)
S1 O1 1.4352(19)
S1 N1 1.6208(19)
S1 C4 1.760(2)
O3 C15 1.199(3)
N1 C8 1.472(3)
N1 C14 1.475(3)
C1 C4 1.387(4)
C1 C5 1.388(3)
C1 H1 0.9500
O4 C15 1.335(3)
O4 C16 1.442(3)
C8 C10 1.498(3)
C8 H2 0.9900
C8 H3 0.9900
C2 C3 1.387(4)
C2 C6 1.389(4)
C2 H4 0.9500
C9 C14 1.519(4)
C9 C12 1.547(3)
C9 H5 0.9900
C9 H6 0.9900
C3 C4 1.381(3)
C3 H7 0.9500
C10 C13 1.321(3)
C10 C11 1.510(3)
C17 C21 1.389(4)
C17 C19 1.392(4)
C17 C12 1.534(4)
C18 C22 1.374(4)
C18 C21 1.397(4)
C18 H8 0.9500
C5 C6 1.394(4)
C5 H9 0.9500
C19 C20 1.380(4)
C19 H10 0.9500
C11 C12 1.545(3)
C11 H11 0.9900
C11 H12 0.9900
C20 C22 1.382(4)
C20 H13 0.9500
C14 H14 0.9900
C14 H15 0.9900
C6 C7 1.510(4)
C21 H16 0.9500
C12 C15 1.534(3)
C13 H17 0.9500
C13 H18 0.9500
C7 H19 0.9800
C7 H20 0.9800
C7 H21 0.9800
C22 H22 0.9500
C16 H23 0.9800
C16 H24 0.9800
C16 H25 0.9800
S2 O6 1.4255(18)
S2 O5 1.433(2)
S2 N2 1.626(2)
S2 C23 1.752(3)
O7 C42 1.205(3)
O8 C42 1.335(3)
O8 C43 1.449(3)
N2 C44 1.466(3)
N2 C32 1.472(3)
C41 C44 1.517(4)
C41 C34 1.547(3)
C41 H26 0.9900
C41 H27 0.9900
C30 C31 1.318(4)
C30 C32 1.508(4)
C30 C33 1.511(4)
C31 H28 0.9500
C31 H29 0.9500
C42 C34 1.525(3)
C32 H30 0.9900
C32 H31 0.9900
C35 C39 1.382(4)
C35 C37 1.388(4)
C35 H32 0.9500
C33 C34 1.547(3)
C33 H33 0.9900
C33 H34 0.9900
C23 C26 1.391(3)
C23 C24 1.393(4)
C34 C37 1.530(3)
C36 C40 1.382(4)
C36 C37 1.392(3)
C36 H35 0.9500
C24 C25 1.382(4)
C24 H36 0.9500
C38 C40 1.382(4)
C38 C39 1.384(4)
C38 H37 0.9500
C25 C28 1.396(4)
C25 H38 0.9500
C39 H39 0.9500
C40 H40 0.9500
C26 C29 1.375(4)
C26 H41 0.9500
C27 C28 1.504(4)
C27 H42 0.9800
C27 H43 0.9800
C27 H44 0.9800
C28 C29 1.387(4)
C29 H45 0.9500
C43 H46 0.9800
C43 H47 0.9800
C43 H48 0.9800
C44 H49 0.9900
C44 H50 0.9900

loop_
_geom_torsion_atom_site_label_1
_geom_torsion_atom_site_label_2
_geom_torsion_atom_site_label_3
_geom_torsion_atom_site_label_4
_geom_torsion
O2 S1 N1 C8 166.92(17)
O1 S1 N1 C8 37.21(19)
C4 S1 N1 C8 -77.04(19)
O2 S1 N1 C14 -44.3(2)
O1 S1 N1 C14 -173.98(18)
C4 S1 N1 C14 71.8(2)
C14 N1 C8 C10 46.4(3)
S1 N1 C8 C10 -164.05(15)
C6 C2 C3 C4 -1.8(4)
N1 C8 C10 C13 -142.2(2)
N1 C8 C10 C11 39.0(3)
C2 C3 C4 C1 -1.9(4)
C2 C3 C4 S1 176.69(19)
C5 C1 C4 C3 3.3(3)
C5 C1 C4 S1 -175.34(19)
O2 S1 C4 C3 7.5(2)
O1 S1 C4 C3 137.6(2)
N1 S1 C4 C3 -108.2(2)
O2 S1 C4 C1 -173.85(19)
O1 S1 C4 C1 -43.7(2)
N1 S1 C4 C1 70.4(2)
C4 C1 C5 C6 -1.0(4)
C21 C17 C19 C20 0.5(4)
C12 C17 C19 C20 179.6(2)
C13 C10 C11 C12 89.8(3)
C8 C10 C11 C12 -91.5(2)
C17 C19 C20 C22 -1.0(4)
C8 N1 C14 C9 -95.0(2)
S1 N1 C14 C9 115.5(2)
C12 C9 C14 N1 68.9(3)
C3 C2 C6 C5 4.0(4)
C3 C2 C6 C7 -173.6(2)
C1 C5 C6 C2 -2.6(4)
C1 C5 C6 C7 175.0(2)
C19 C17 C21 C18 0.1(4)
C12 C17 C21 C18 -179.0(2)
C22 C18 C21 C17 -0.2(4)
C21 C17 C12 C15 -136.9(2)
C19 C17 C12 C15 44.0(3)
C21 C17 C12 C11 -19.2(3)
C19 C17 C12 C11 161.7(2)
C21 C17 C12 C9 104.7(3)
C19 C17 C12 C9 -74.4(3)
C10 C11 C12 C17 -171.63(19)
C10 C11 C12 C15 -54.5(3)
C10 C11 C12 C9 66.6(3)
C14 C9 C12 C17 -170.6(2)
C14 C9 C12 C15 72.9(3)
C14 C9 C12 C11 -46.8(3)
C21 C18 C22 C20 -0.3(4)
C19 C20 C22 C18 0.9(4)
C16 O4 C15 O3 0.1(4)
C16 O4 C15 C12 -178.7(3)
C17 C12 C15 O3 -118.0(3)
C11 C12 C15 O3 121.6(3)
C9 C12 C15 O3 -0.7(4)
C17 C12 C15 O4 60.7(3)
C11 C12 C15 O4 -59.6(3)
C9 C12 C15 O4 178.1(2)
O6 S2 N2 C44 -169.01(18)
O5 S2 N2 C44 -39.1(2)
C23 S2 N2 C44 76.2(2)
O6 S2 N2 C32 44.7(2)
O5 S2 N2 C32 174.62(17)
C23 S2 N2 C32 -70.13(19)
C43 O8 C42 O7 0.2(4)
C43 O8 C42 C34 -177.9(2)
C44 N2 C32 C30 51.7(3)
S2 N2 C32 C30 -160.89(15)
C31 C30 C32 N2 -148.0(2)
C33 C30 C32 N2 34.7(3)
C31 C30 C33 C34 94.3(3)
C32 C30 C33 C34 -88.4(3)
O6 S2 C23 C26 149.1(2)
O5 S2 C23 C26 18.1(2)
N2 S2 C23 C26 -96.1(2)
O6 S2 C23 C24 -35.2(2)
O5 S2 C23 C24 -166.3(2)
N2 S2 C23 C24 79.5(2)
O7 C42 C34 C37 -116.0(3)
O8 C42 C34 C37 62.1(3)
O7 C42 C34 C41 -0.1(4)
O8 C42 C34 C41 178.0(2)
O7 C42 C34 C33 123.0(3)
O8 C42 C34 C33 -58.9(3)
C44 C41 C34 C42 72.7(3)
C44 C41 C34 C37 -171.11(19)
C44 C41 C34 C33 -47.8(3)
C30 C33 C34 C42 -53.6(3)
C30 C33 C34 C37 -172.0(2)
C30 C33 C34 C41 67.1(3)
C26 C23 C24 C25 -0.2(4)
S2 C23 C24 C25 -175.8(2)
C39 C35 C37 C36 1.5(4)
C39 C35 C37 C34 178.4(2)
C40 C36 C37 C35 -0.7(4)
C40 C36 C37 C34 -177.5(2)
C42 C34 C37 C35 41.8(3)
C41 C34 C37 C35 -75.2(3)
C33 C34 C37 C35 160.8(2)
C42 C34 C37 C36 -141.5(2)
C41 C34 C37 C36 101.5(3)
C33 C34 C37 C36 -22.5(3)
C23 C24 C25 C28 -0.2(4)
C37 C35 C39 C38 -1.4(4)
C40 C38 C39 C35 0.5(4)
C37 C36 C40 C38 -0.2(4)
C39 C38 C40 C36 0.4(4)
C24 C23 C26 C29 0.6(4)
S2 C23 C26 C29 176.20(19)
C24 C25 C28 C29 0.2(4)
C24 C25 C28 C27 179.2(3)
C23 C26 C29 C28 -0.6(4)
C25 C28 C29 C26 0.2(4)
C27 C28 C29 C26 -178.9(2)
C32 N2 C44 C41 -99.0(2)
S2 N2 C44 C41 113.8(2)
C34 C41 C44 N2 69.7(3)
